data_1555285
loop_
_publ_author_name
'\'Alvarez, Mar\'ia'
'Galindo, Agust\'in'
'P\'erez, Pedro J.'
'Carmona, Ernesto'

_publ_section_title
;
 Molybdenum and tungsten complexes with carbon dioxide and ethylene
 ligands
;
_journal_issue 37
_journal_name_full 'Chemical Science'
_journal_page_first 8541
_journal_paper_doi 10.1039/C9SC03225H
_journal_volume 10
_journal_year 2019
_chemical_formula_moiety 'C37 H39 Mo N P2'
_chemical_formula_sum 'C37 H39 Mo N P2'
_chemical_formula_weight 655.57
_chemical_properties_physical 'air-sensitive, moisture-sensitive,Air-sensitive,Moisture-sensitive'
_space_group_crystal_system monoclinic
_space_group_IT_number 14
_space_group_name_Hall '-P 2ybc'
_space_group_name_H-M_alt 'P 1 21/c 1'
_atom_sites_solution_hydrogens geom
_atom_sites_solution_primary dual
_audit_creation_date 2016-12-09
_audit_creation_method
;
Olex2 1.2
(compiled 2016.11.30 svn.r3356 for OlexSys, GUI svn.r5269)
;
_audit_update_record
;
2019-04-23 deposited with the CCDC.	2019-08-13 downloaded from the CCDC.
;
_cell_angle_alpha 90
_cell_angle_beta 97.29(3)
_cell_angle_gamma 90
_cell_formula_units_Z 4
_cell_length_a 10.994(6)
_cell_length_b 13.807(7)
_cell_length_c 23.317(10)
_cell_measurement_reflns_used 9304
_cell_measurement_temperature 100(2)
_cell_measurement_theta_max 33.180
_cell_measurement_theta_min 2.303
_cell_volume 3511(3)
_computing_cell_refinement 'SAINT v8.35A (Bruker, 2016)'
_computing_data_collection 'Bruker Apex3, 2016'
_computing_data_reduction 'SAINT v8.35A (Bruker, 2016)'
_computing_molecular_graphics 'Olex2 (Dolomanov et al., 2009)'
_computing_publication_material 'Olex2 (Dolomanov et al., 2009)'
_computing_structure_refinement 'XL (Sheldrick, 2008)'
_computing_structure_solution 'XT (Sheldrick, 2015)'
_diffrn_ambient_temperature 100
_diffrn_measured_fraction_theta_full 1.000
_diffrn_measured_fraction_theta_max 0.995
_diffrn_measurement_device 'Fixed Chi Bruker diffractometer'
_diffrn_measurement_device_type 'Bruker D8 Quest Apex3 Photon 100 Detector'
_diffrn_measurement_method '\f and \w scans'
_diffrn_radiation_monochromator multilayer
_diffrn_radiation_probe x-ray
_diffrn_radiation_type MoK\a
_diffrn_radiation_wavelength 0.71073
_diffrn_reflns_av_R_equivalents 0.0766
_diffrn_reflns_av_unetI/netI 0.0357
_diffrn_reflns_Laue_measured_fraction_full 1.000
_diffrn_reflns_Laue_measured_fraction_max 0.995
_diffrn_reflns_limit_h_max 15
_diffrn_reflns_limit_h_min -15
_diffrn_reflns_limit_k_max 19
_diffrn_reflns_limit_k_min -19
_diffrn_reflns_limit_l_max 33
_diffrn_reflns_limit_l_min -33
_diffrn_reflns_number 138971
_diffrn_reflns_point_group_measured_fraction_full 1.000
_diffrn_reflns_point_group_measured_fraction_max 0.995
_diffrn_reflns_theta_full 26.000
_diffrn_reflns_theta_max 30.96
_diffrn_reflns_theta_min 2.16
_diffrn_source 'microfocus sealed x-ray tube'
_diffrn_source_type 'Incoatec I/mS high brilliance'
_diffrn_standards_number 0
_exptl_absorpt_coefficient_mu 0.489
_exptl_absorpt_correction_T_max 0.7465
_exptl_absorpt_correction_T_min 0.6649
_exptl_absorpt_correction_type multi-scan
_exptl_absorpt_process_details
;
SADABS-2014/5 (Bruker,2014/5) was used for absorption correction.
wR2(int) was 0.1412 before and 0.0669 after correction.
The Ratio of minimum to maximum transmission is 0.8907.
The \l/2 correction factor is Not present.
;
_exptl_crystal_colour 'dark red'
_exptl_crystal_colour_modifier dark
_exptl_crystal_colour_primary red
_exptl_crystal_density_diffrn 1.240
_exptl_crystal_description prism
_exptl_crystal_F_000 1360
_exptl_crystal_recrystallization_method 'recrystallised from a mixture of THF and hexane by slow cooling'
_exptl_crystal_size_max 0.16
_exptl_crystal_size_mid 0.09
_exptl_crystal_size_min 0.08
_refine_diff_density_max 0.502
_refine_diff_density_min -0.445
_refine_diff_density_rms 0.072
_refine_ls_extinction_method none
_refine_ls_goodness_of_fit_ref 1.030
_refine_ls_hydrogen_treatment constr
_refine_ls_matrix_type full
_refine_ls_number_parameters 370
_refine_ls_number_reflns 11087
_refine_ls_number_restraints 0
_refine_ls_restrained_S_all 1.030
_refine_ls_R_factor_all 0.0422
_refine_ls_R_factor_gt 0.0310
_refine_ls_shift/su_max 0.004
_refine_ls_shift/su_mean 0.000
_refine_ls_structure_factor_coef Fsqd
_refine_ls_weighting_details 'w=1/[\s^2^(Fo^2^)+(0.0267P)^2^+1.8823P] where P=(Fo^2^+2Fc^2^)/3'
_refine_ls_weighting_scheme calc
_refine_ls_wR_factor_gt 0.0650
_refine_ls_wR_factor_ref 0.0683
_reflns_Friedel_coverage 0.000
_reflns_number_gt 9153
_reflns_number_total 11087
_reflns_threshold_expression 'I > 2\s(I)'
_cod_data_source_file c9sc03225h2.cif
_cod_data_source_block compound_1a
_cod_original_sg_symbol_H-M 'P 21/c'
_cod_database_code 1555285
_shelx_space_group_comment
;
The symmetry employed for this shelxl refinement is uniquely defined
by the following loop, which should always be used as a source of
symmetry information in preference to the above space-group names.
They are only intended as comments.
;
_olex2_refinement_description
;
1. Fixed Uiso
 At 1.2 times of:
  All C(H) groups, All C(H,H) groups
2.a Secondary CH2 refined with riding coordinates:
 C14(H14A,H14B), C22(H22A,H22B), C23(H23A,H23B), C24(H24A,H24B), C25(H25A,
 H25B), C26(H26A,H26B), C27(H27A,H27B), C28(H28A,H28B)
2.b Aromatic/amide H refined with riding coordinates:
 C2(H2), C3(H3), C4(H4), C5(H5), C6(H6), C9(H9), C10(H10), C11(H11), C12(H12),
 C13(H13), C16(H16), C17(H17), C18(H18), C31(H31), C32(H32), C33(H33), C34(H34),
  C35(H35), C37(H37), C38(H38), C39(H39), C40(H40), C41(H41)
;
_smtbx_masks_special_details
;
The voids contain disordered solvent at partial occupancy. A
satisfactory disorder model for the solvent was not found, and therefore the 
OLEX2 Solvent Mask routine (similar to PLATON/SQUEEZE) was used to mask out the 
disordered density (Dolomanov, O.V., Bourhis, 
L.J., Gildea, R.J, Howard, J.A.K. & Puschmann, H.(2009), J. Appl.
Cryst. 42, 339-341.).
;
_shelx_shelxl_version_number 2014/7
_olex2_diffrn_ambient_temperature_device 'Oxford Cryosystems'
_olex2_exptl_crystal_mounting_method 'The crystal was mounted on a 150 micro/m MITIGEN holder oil'
_olex2_submission_special_instructions 'No special instructions were received'

loop_
_space_group_symop_operation_xyz
'x, y, z'
'-x, y+1/2, -z+1/2'
'-x, -y, -z'
'x, -y-1/2, z-1/2'

loop_
_atom_site_label
_atom_site_type_symbol
_atom_site_fract_x
_atom_site_fract_y
_atom_site_fract_z
_atom_site_U_iso_or_equiv
_atom_site_adp_type
_atom_site_occupancy
_atom_site_site_symmetry_order
_atom_site_calc_flag
_atom_site_refinement_flags_posn
C1 C 0.77544(13) 0.56036(10) 0.62522(6) 0.0135(3) Uani 1 1 d .
C2 C 0.74165(14) 0.61724(11) 0.57592(6) 0.0160(3) Uani 1 1 d .
H2 H 0.7058 0.5871 0.5412 0.019 Uiso 1 1 calc R
C3 C 0.75962(15) 0.71678(12) 0.57698(7) 0.0204(3) Uani 1 1 d .
H3 H 0.7365 0.7540 0.5431 0.024 Uiso 1 1 calc R
C4 C 0.81146(16) 0.76228(12) 0.62763(7) 0.0226(3) Uani 1 1 d .
H4 H 0.8259 0.8301 0.6282 0.027 Uiso 1 1 calc R
C5 C 0.84164(15) 0.70732(12) 0.67710(7) 0.0219(3) Uani 1 1 d .
H5 H 0.8746 0.7382 0.7121 0.026 Uiso 1 1 calc R
C6 C 0.82420(14) 0.60728(12) 0.67617(7) 0.0172(3) Uani 1 1 d .
H6 H 0.8456 0.5707 0.7104 0.021 Uiso 1 1 calc R
P7 P 0.74418(3) 0.42904(3) 0.62021(2) 0.01235(7) Uani 1 1 d .
C8 C 0.82529(14) 0.40220(11) 0.55740(6) 0.0143(3) Uani 1 1 d .
C9 C 0.76070(14) 0.39868(11) 0.50180(6) 0.0156(3) Uani 1 1 d .
H9 H 0.6743 0.4073 0.4965 0.019 Uiso 1 1 calc R
C10 C 0.82241(14) 0.38256(11) 0.45403(7) 0.0172(3) Uani 1 1 d .
H10 H 0.7777 0.3809 0.4164 0.021 Uiso 1 1 calc R
C11 C 0.94905(15) 0.36889(12) 0.46087(7) 0.0196(3) Uani 1 1 d .
H11 H 0.9905 0.3573 0.4282 0.024 Uiso 1 1 calc R
C12 C 1.01400(15) 0.37241(12) 0.51602(7) 0.0214(3) Uani 1 1 d .
H12 H 1.1002 0.3625 0.5213 0.026 Uiso 1 1 calc R
C13 C 0.95269(14) 0.39039(12) 0.56342(7) 0.0187(3) Uani 1 1 d .
H13 H 0.9982 0.3948 0.6008 0.022 Uiso 1 1 calc R
C14 C 0.85160(14) 0.37832(11) 0.68042(6) 0.0161(3) Uani 1 1 d .
H14A H 0.8968 0.3238 0.6654 0.019 Uiso 1 1 calc R
H14B H 0.9123 0.4288 0.6942 0.019 Uiso 1 1 calc R
C15 C 0.79131(14) 0.34271(10) 0.73112(6) 0.0148(3) Uani 1 1 d .
C16 C 0.86551(15) 0.32724(11) 0.78332(7) 0.0182(3) Uani 1 1 d .
H16 H 0.9503 0.3428 0.7869 0.022 Uiso 1 1 calc R
C17 C 0.81564(15) 0.28916(12) 0.82999(7) 0.0205(3) Uani 1 1 d .
H17 H 0.8653 0.2779 0.8658 0.025 Uiso 1 1 calc R
C18 C 0.69117(15) 0.26783(11) 0.82324(7) 0.0188(3) Uani 1 1 d .
H18 H 0.6547 0.2414 0.8546 0.023 Uiso 1 1 calc R
C19 C 0.61992(14) 0.28529(10) 0.77049(6) 0.0152(3) Uani 1 1 d .
N20 N 0.66878(11) 0.32288(9) 0.72426(5) 0.0135(2) Uani 1 1 d .
Mo21 Mo 0.54855(2) 0.35961(2) 0.64012(2) 0.01072(3) Uani 1 1 d .
C22 C 0.54488(14) 0.49789(11) 0.69242(6) 0.0155(3) Uani 1 1 d .
H22A H 0.4940 0.4968 0.7245 0.019 Uiso 1 1 calc R
H22B H 0.6243 0.5314 0.7023 0.019 Uiso 1 1 calc R
C23 C 0.48237(14) 0.51584(11) 0.63653(7) 0.0161(3) Uani 1 1 d .
H23A H 0.5230 0.5604 0.6117 0.019 Uiso 1 1 calc R
H23B H 0.3927 0.5258 0.6339 0.019 Uiso 1 1 calc R
C24 C 0.48166(14) 0.37010(11) 0.54449(6) 0.0168(3) Uani 1 1 d .
H24A H 0.4826 0.4355 0.5271 0.020 Uiso 1 1 calc R
H24B H 0.5095 0.3185 0.5197 0.020 Uiso 1 1 calc R
C25 C 0.37865(14) 0.34760(12) 0.57346(6) 0.0172(3) Uani 1 1 d .
H25A H 0.3432 0.2820 0.5668 0.021 Uiso 1 1 calc R
H25B H 0.3162 0.3991 0.5742 0.021 Uiso 1 1 calc R
C26 C 0.55119(15) 0.19540(11) 0.62888(7) 0.0183(3) Uani 1 1 d .
H26A H 0.5631 0.1564 0.6648 0.022 Uiso 1 1 calc R
H26B H 0.4892 0.1679 0.5988 0.022 Uiso 1 1 calc R
C27 C 0.65896(15) 0.23390(11) 0.60954(7) 0.0176(3) Uani 1 1 d .
H27A H 0.6636 0.2302 0.5675 0.021 Uiso 1 1 calc R
H27B H 0.7376 0.2188 0.6335 0.021 Uiso 1 1 calc R
C28 C 0.48654(14) 0.25661(12) 0.76430(6) 0.0181(3) Uani 1 1 d .
H28A H 0.4513 0.2773 0.7993 0.022 Uiso 1 1 calc R
H28B H 0.4807 0.1851 0.7620 0.022 Uiso 1 1 calc R
P29 P 0.39451(4) 0.30926(3) 0.70017(2) 0.01314(7) Uani 1 1 d .
C30 C 0.29874(14) 0.40420(11) 0.72825(6) 0.0155(3) Uani 1 1 d .
C31 C 0.30588(16) 0.43077(12) 0.78649(7) 0.0226(3) Uani 1 1 d .
H31 H 0.3591 0.3964 0.8147 0.027 Uiso 1 1 calc R
C32 C 0.23560(19) 0.50732(13) 0.80370(8) 0.0302(4) Uani 1 1 d .
H32 H 0.2416 0.5244 0.8434 0.036 Uiso 1 1 calc R
C33 C 0.15732(18) 0.55859(12) 0.76342(8) 0.0289(4) Uani 1 1 d .
H33 H 0.1092 0.6101 0.7755 0.035 Uiso 1 1 calc R
C34 C 0.14967(16) 0.53417(12) 0.70546(8) 0.0237(3) Uani 1 1 d .
H34 H 0.0964 0.5692 0.6776 0.028 Uiso 1 1 calc R
C35 C 0.22001(14) 0.45843(11) 0.68802(7) 0.0171(3) Uani 1 1 d .
H35 H 0.2148 0.4430 0.6481 0.021 Uiso 1 1 calc R
C36 C 0.28047(14) 0.21247(11) 0.67997(6) 0.0153(3) Uani 1 1 d .
C37 C 0.31652(16) 0.11537(11) 0.68047(7) 0.0204(3) Uani 1 1 d .
H37 H 0.3995 0.0991 0.6933 0.024 Uiso 1 1 calc R
C38 C 0.23351(17) 0.04202(12) 0.66264(8) 0.0250(4) Uani 1 1 d .
H38 H 0.2602 -0.0235 0.6637 0.030 Uiso 1 1 calc R
C39 C 0.11224(17) 0.06376(12) 0.64338(8) 0.0256(4) Uani 1 1 d .
H39 H 0.0556 0.0137 0.6312 0.031 Uiso 1 1 calc R
C40 C 0.07475(16) 0.15982(13) 0.64219(8) 0.0273(4) Uani 1 1 d .
H40 H -0.0080 0.1758 0.6286 0.033 Uiso 1 1 calc R
C41 C 0.15787(15) 0.23299(12) 0.66077(7) 0.0218(3) Uani 1 1 d .
H41 H 0.1304 0.2982 0.6603 0.026 Uiso 1 1 calc R

loop_
_atom_site_aniso_label
_atom_site_aniso_U_11
_atom_site_aniso_U_22
_atom_site_aniso_U_33
_atom_site_aniso_U_23
_atom_site_aniso_U_13
_atom_site_aniso_U_12
C1 0.0092(6) 0.0157(7) 0.0161(7) -0.0017(5) 0.0035(5) -0.0011(5)
C2 0.0149(7) 0.0173(7) 0.0160(7) -0.0019(5) 0.0030(5) 0.0012(5)
C3 0.0226(8) 0.0180(7) 0.0216(8) 0.0013(6) 0.0074(6) 0.0015(6)
C4 0.0245(9) 0.0172(7) 0.0283(8) -0.0051(6) 0.0119(7) -0.0049(6)
C5 0.0196(8) 0.0263(8) 0.0210(8) -0.0088(6) 0.0073(6) -0.0087(6)
C6 0.0138(7) 0.0230(7) 0.0151(7) -0.0020(6) 0.0033(5) -0.0033(6)
P7 0.01037(17) 0.01467(17) 0.01174(16) -0.00023(13) 0.00034(13) 0.00069(13)
C8 0.0140(7) 0.0148(7) 0.0142(6) -0.0006(5) 0.0025(5) 0.0004(5)
C9 0.0112(7) 0.0187(7) 0.0166(7) -0.0022(5) 0.0010(5) -0.0001(5)
C10 0.0165(7) 0.0191(7) 0.0157(7) -0.0032(5) 0.0013(6) -0.0006(6)
C11 0.0192(8) 0.0215(8) 0.0191(7) -0.0041(6) 0.0064(6) 0.0001(6)
C12 0.0126(7) 0.0304(9) 0.0217(8) -0.0022(6) 0.0043(6) 0.0016(6)
C13 0.0145(7) 0.0256(8) 0.0155(7) -0.0014(6) 0.0004(6) 0.0008(6)
C14 0.0108(7) 0.0214(7) 0.0154(7) 0.0013(5) -0.0008(5) 0.0032(5)
C15 0.0146(7) 0.0134(7) 0.0158(7) -0.0007(5) 0.0001(5) 0.0043(5)
C16 0.0166(7) 0.0174(7) 0.0193(7) 0.0008(6) -0.0030(6) 0.0061(6)
C17 0.0226(8) 0.0207(8) 0.0164(7) 0.0027(6) -0.0047(6) 0.0049(6)
C18 0.0235(8) 0.0182(7) 0.0141(7) 0.0048(6) -0.0003(6) 0.0026(6)
C19 0.0179(7) 0.0125(6) 0.0149(7) 0.0025(5) 0.0013(5) 0.0034(5)
N20 0.0137(6) 0.0134(6) 0.0130(6) 0.0016(4) 0.0003(4) 0.0025(5)
Mo21 0.00982(6) 0.01132(6) 0.01073(5) 0.00069(4) 0.00018(4) 0.00057(5)
C22 0.0136(7) 0.0150(7) 0.0186(7) -0.0041(5) 0.0049(5) -0.0021(5)
C23 0.0121(7) 0.0129(7) 0.0234(7) 0.0015(6) 0.0026(6) 0.0017(5)
C24 0.0151(7) 0.0210(7) 0.0140(6) 0.0006(6) 0.0000(5) -0.0006(6)
C25 0.0145(7) 0.0222(8) 0.0139(6) 0.0003(6) -0.0024(5) -0.0013(6)
C26 0.0218(8) 0.0125(7) 0.0211(8) -0.0015(5) 0.0043(6) 0.0008(6)
C27 0.0194(8) 0.0150(7) 0.0187(7) -0.0017(6) 0.0026(6) 0.0043(6)
C28 0.0176(8) 0.0213(7) 0.0153(7) 0.0050(6) 0.0013(6) 0.0003(6)
P29 0.01263(18) 0.01302(17) 0.01362(17) 0.00146(13) 0.00118(13) -0.00011(13)
C30 0.0153(7) 0.0137(7) 0.0188(7) -0.0007(5) 0.0067(6) -0.0034(5)
C31 0.0285(9) 0.0195(8) 0.0207(8) -0.0010(6) 0.0067(6) -0.0063(7)
C32 0.0449(12) 0.0226(8) 0.0263(9) -0.0065(7) 0.0175(8) -0.0081(8)
C33 0.0330(10) 0.0166(8) 0.0412(10) -0.0052(7) 0.0206(8) -0.0015(7)
C34 0.0188(8) 0.0176(7) 0.0369(9) 0.0020(7) 0.0114(7) -0.0009(6)
C35 0.0133(7) 0.0166(7) 0.0219(7) 0.0004(6) 0.0039(6) -0.0024(6)
C36 0.0176(7) 0.0149(7) 0.0136(6) 0.0020(5) 0.0031(5) -0.0022(6)
C37 0.0212(8) 0.0165(7) 0.0235(8) 0.0037(6) 0.0032(6) -0.0008(6)
C38 0.0294(9) 0.0159(7) 0.0309(9) 0.0015(6) 0.0087(7) -0.0027(7)
C39 0.0254(9) 0.0211(8) 0.0308(9) -0.0050(7) 0.0061(7) -0.0082(7)
C40 0.0195(9) 0.0251(9) 0.0363(10) -0.0047(7) -0.0004(7) -0.0037(6)
C41 0.0185(8) 0.0170(7) 0.0293(8) -0.0014(6) 0.0006(6) -0.0015(6)

loop_
_atom_type_symbol
_atom_type_description
_atom_type_scat_dispersion_real
_atom_type_scat_dispersion_imag
_atom_type_scat_source
C C 0.0033 0.0016 'International Tables Vol C Tables 4.2.6.8 and 6.1.1.4'
H H 0.0000 0.0000 'International Tables Vol C Tables 4.2.6.8 and 6.1.1.4'
Mo Mo -1.6832 0.6857 'International Tables Vol C Tables 4.2.6.8 and 6.1.1.4'
N N 0.0061 0.0033 'International Tables Vol C Tables 4.2.6.8 and 6.1.1.4'
P P 0.1023 0.0942 'International Tables Vol C Tables 4.2.6.8 and 6.1.1.4'

loop_
_geom_angle_atom_site_label_1
_geom_angle_atom_site_label_2
_geom_angle_atom_site_label_3
_geom_angle
C2 C1 P7 118.04(11)
C6 C1 C2 118.02(14)
C6 C1 P7 123.83(12)
C1 C2 H2 119.4
C3 C2 C1 121.16(14)
C3 C2 H2 119.4
C2 C3 H3 119.9
C2 C3 C4 120.20(15)
C4 C3 H3 119.9
C3 C4 H4 120.4
C5 C4 C3 119.18(15)
C5 C4 H4 120.4
C4 C5 H5 119.6
C4 C5 C6 120.78(15)
C6 C5 H5 119.6
C1 C6 H6 119.7
C5 C6 C1 120.61(15)
C5 C6 H6 119.7
C1 P7 C14 103.15(7)
C1 P7 Mo21 122.18(5)
C8 P7 C1 98.19(7)
C8 P7 C14 101.51(8)
C8 P7 Mo21 126.53(5)
C14 P7 Mo21 101.47(6)
C9 C8 P7 120.20(12)
C9 C8 C13 118.24(14)
C13 C8 P7 121.46(11)
C8 C9 H9 119.8
C10 C9 C8 120.35(14)
C10 C9 H9 119.8
C9 C10 H10 119.6
C9 C10 C11 120.71(14)
C11 C10 H10 119.6
C10 C11 H11 120.3
C12 C11 C10 119.30(15)
C12 C11 H11 120.3
C11 C12 H12 120.1
C13 C12 C11 119.89(15)
C13 C12 H12 120.1
C8 C13 H13 119.3
C12 C13 C8 121.47(14)
C12 C13 H13 119.3
P7 C14 H14A 108.6
P7 C14 H14B 108.6
H14A C14 H14B 107.6
C15 C14 P7 114.54(11)
C15 C14 H14A 108.6
C15 C14 H14B 108.6
C16 C15 C14 117.88(14)
N20 C15 C14 119.92(13)
N20 C15 C16 122.13(14)
C15 C16 H16 120.0
C17 C16 C15 119.94(15)
C17 C16 H16 120.0
C16 C17 H17 120.8
C16 C17 C18 118.34(14)
C18 C17 H17 120.8
C17 C18 H18 120.0
C17 C18 C19 119.93(15)
C19 C18 H18 120.0
C18 C19 C28 118.04(14)
N20 C19 C18 121.94(15)
N20 C19 C28 119.94(13)
C15 N20 C19 117.70(12)
C15 N20 Mo21 120.84(10)
C19 N20 Mo21 121.37(10)
N20 Mo21 P7 79.81(5)
N20 Mo21 C25 155.00(5)
N20 Mo21 C26 82.15(5)
N20 Mo21 C27 80.01(6)
N20 Mo21 P29 79.10(5)
C22 Mo21 P7 81.29(5)
C22 Mo21 N20 76.85(5)
C22 Mo21 C23 36.31(6)
C22 Mo21 C25 111.03(6)
C22 Mo21 C26 154.01(6)
C22 Mo21 C27 148.65(6)
C22 Mo21 P29 82.52(5)
C23 Mo21 P7 84.64(5)
C23 Mo21 N20 112.98(5)
C23 Mo21 C25 79.24(6)
C23 Mo21 C26 161.13(6)
C23 Mo21 C27 152.83(6)
C23 Mo21 P29 92.83(5)
C24 Mo21 P7 88.38(5)
C24 Mo21 N20 160.59(5)
C24 Mo21 C22 116.76(6)
C24 Mo21 C23 80.83(6)
C24 Mo21 C25 36.56(6)
C24 Mo21 C26 87.58(6)
C24 Mo21 C27 81.96(6)
C24 Mo21 P29 115.01(5)
C25 Mo21 P7 124.19(5)
C25 Mo21 C26 82.57(6)
C25 Mo21 C27 98.85(6)
C25 Mo21 P29 78.55(6)
C26 Mo21 P7 110.01(5)
C26 Mo21 C27 36.31(6)
C26 Mo21 P29 78.59(4)
C27 Mo21 P7 74.00(5)
C27 Mo21 P29 113.52(5)
P29 Mo21 P7 155.828(18)
Mo21 C22 H22A 116.4
Mo21 C22 H22B 116.4
H22A C22 H22B 113.4
C23 C22 Mo21 72.08(9)
C23 C22 H22A 116.4
C23 C22 H22B 116.4
Mo21 C23 H23A 116.4
Mo21 C23 H23B 116.4
C22 C23 Mo21 71.61(8)
C22 C23 H23A 116.4
C22 C23 H23B 116.4
H23A C23 H23B 113.4
Mo21 C24 H24A 116.3
Mo21 C24 H24B 116.3
H24A C24 H24B 113.3
C25 C24 Mo21 72.38(9)
C25 C24 H24A 116.3
C25 C24 H24B 116.3
Mo21 C25 H25A 116.5
Mo21 C25 H25B 116.5
C24 C25 Mo21 71.06(9)
C24 C25 H25A 116.5
C24 C25 H25B 116.5
H25A C25 H25B 113.5
Mo21 C26 H26A 116.4
Mo21 C26 H26B 116.4
H26A C26 H26B 113.4
C27 C26 Mo21 71.86(9)
C27 C26 H26A 116.4
C27 C26 H26B 116.4
Mo21 C27 H27A 116.4
Mo21 C27 H27B 116.4
C26 C27 Mo21 71.83(9)
C26 C27 H27A 116.4
C26 C27 H27B 116.4
H27A C27 H27B 113.4
C19 C28 H28A 108.8
C19 C28 H28B 108.8
C19 C28 P29 113.62(11)
H28A C28 H28B 107.7
P29 C28 H28A 108.8
P29 C28 H28B 108.8
C28 P29 Mo21 103.24(6)
C28 P29 C30 105.68(8)
C28 P29 C36 101.88(8)
C30 P29 Mo21 118.03(6)
C36 P29 Mo21 123.93(5)
C36 P29 C30 101.75(8)
C31 C30 P29 124.35(13)
C31 C30 C35 117.45(15)
C35 C30 P29 118.01(12)
C30 C31 H31 119.6
C32 C31 C30 120.79(16)
C32 C31 H31 119.6
C31 C32 H32 119.7
C33 C32 C31 120.68(17)
C33 C32 H32 119.7
C32 C33 H33 120.2
C34 C33 C32 119.53(16)
C34 C33 H33 120.2
C33 C34 H34 120.0
C33 C34 C35 120.05(17)
C35 C34 H34 120.0
C30 C35 H35 119.3
C34 C35 C30 121.48(15)
C34 C35 H35 119.3
C37 C36 P29 120.53(12)
C41 C36 P29 122.05(12)
C41 C36 C37 117.33(14)
C36 C37 H37 119.3
C38 C37 C36 121.41(16)
C38 C37 H37 119.3
C37 C38 H38 119.8
C39 C38 C37 120.48(16)
C39 C38 H38 119.8
C38 C39 H39 120.5
C38 C39 C40 119.00(16)
C40 C39 H39 120.5
C39 C40 H40 119.8
C39 C40 C41 120.33(17)
C41 C40 H40 119.8
C36 C41 H41 119.3
C40 C41 C36 121.43(16)
C40 C41 H41 119.3

loop_
_geom_bond_atom_site_label_1
_geom_bond_atom_site_label_2
_geom_bond_distance
C1 C2 1.403(2)
C1 C6 1.399(2)
C1 P7 1.8465(17)
C2 H2 0.9500
C2 C3 1.388(2)
C3 H3 0.9500
C3 C4 1.394(2)
C4 H4 0.9500
C4 C5 1.385(2)
C5 H5 0.9500
C5 C6 1.394(2)
C6 H6 0.9500
P7 C8 1.8463(17)
P7 C14 1.8534(16)
P7 Mo21 2.4522(12)
C8 C9 1.398(2)
C8 C13 1.399(2)
C9 H9 0.9500
C9 C10 1.394(2)
C10 H10 0.9500
C10 C11 1.394(2)
C11 H11 0.9500
C11 C12 1.390(2)
C12 H12 0.9500
C12 C13 1.388(2)
C13 H13 0.9500
C14 H14A 0.9900
C14 H14B 0.9900
C14 C15 1.509(2)
C15 C16 1.393(2)
C15 N20 1.364(2)
C16 H16 0.9500
C16 C17 1.383(2)
C17 H17 0.9500
C17 C18 1.389(2)
C18 H18 0.9500
C18 C19 1.393(2)
C19 N20 1.367(2)
C19 C28 1.508(2)
N20 Mo21 2.2793(15)
Mo21 C22 2.2685(17)
Mo21 C23 2.2746(18)
Mo21 C24 2.2622(17)
Mo21 C25 2.2795(18)
Mo21 C26 2.2831(19)
Mo21 C27 2.2835(17)
Mo21 P29 2.4319(10)
C22 H22A 0.9900
C22 H22B 0.9900
C22 C23 1.416(2)
C23 H23A 0.9900
C23 H23B 0.9900
C24 H24A 0.9900
C24 H24B 0.9900
C24 C25 1.425(2)
C25 H25A 0.9900
C25 H25B 0.9900
C26 H26A 0.9900
C26 H26B 0.9900
C26 C27 1.423(2)
C27 H27A 0.9900
C27 H27B 0.9900
C28 H28A 0.9900
C28 H28B 0.9900
C28 P29 1.8451(16)
P29 C30 1.8522(17)
P29 C36 1.8520(17)
C30 C31 1.399(2)
C30 C35 1.408(2)
C31 H31 0.9500
C31 C32 1.398(3)
C32 H32 0.9500
C32 C33 1.385(3)
C33 H33 0.9500
C33 C34 1.385(3)
C34 H34 0.9500
C34 C35 1.392(2)
C35 H35 0.9500
C36 C37 1.398(2)
C36 C41 1.394(2)
C37 H37 0.9500
C37 C38 1.391(2)
C38 H38 0.9500
C38 C39 1.385(3)
C39 H39 0.9500
C39 C40 1.388(3)
C40 H40 0.9500
C40 C41 1.394(2)
C41 H41 0.9500

loop_
_smtbx_masks_void_nr
_smtbx_masks_void_average_x
_smtbx_masks_void_average_y
_smtbx_masks_void_average_z
_smtbx_masks_void_volume
_smtbx_masks_void_count_electrons
1 -0.001 0.000 0.500 367.6 88.4
2 -0.041 0.500 0.000 367.6 88.4
